data_4118113
loop_
_publ_author_name
'Kazutaka Shibatomi'
'Yoshinori Soga'
'Akira Narayama'
'Ikuhide Fujisawa'
'Seiji Iwasa'

_publ_section_title
;
 Highly Enantioselective Chlorination of \b-Keto Esters and Subsequent SN2
 Displacement of Tertiary Chlorides: A Flexible Method for the
 Construction of Quaternary Stereogenic Centers
;
_journal_name_full 'Journal of the American Chemical Society'
_journal_page_first 9836
_journal_page_last 9839
_journal_paper_doi 10.1021/ja304806j
_journal_volume 134
_journal_year 2012
_chemical_absolute_configuration rm
_chemical_formula_sum 'C30 H31 F6 N3 O4'
_chemical_formula_weight 611.57
_space_group_IT_number 1
_symmetry_cell_setting triclinic
_symmetry_Int_Tables_number 1
_symmetry_space_group_name_Hall 'P 1'
_symmetry_space_group_name_H-M 'P 1'
_atom_sites_solution_hydrogens geom
_atom_sites_solution_primary direct
_atom_sites_solution_secondary difmap
_audit_creation_method SHELXL-97
_cell_angle_alpha 94.18(5)
_cell_angle_beta 96.78(5)
_cell_angle_gamma 115.96(5)
_cell_formula_units_Z 2
_cell_length_a 8.752(6)
_cell_length_b 9.781(7)
_cell_length_c 19.961(12)
_cell_measurement_reflns_used 18
_cell_measurement_temperature 298(2)
_cell_measurement_theta_max 17.20
_cell_measurement_theta_min 15.00
_cell_volume 1510.7(19)
_computing_cell_refinement 'Rigaku WinAFC'
_computing_data_collection 'Rigaku WinAFC'
_computing_data_reduction 'Rigaku WinAFC'
_computing_molecular_graphics 'Yadokari-XG 2009 (Wakita Nemoto et al., 2009)'
_computing_publication_material 'Yadokari-XG 2009 (Wakita Nemoto et al., 2009)'
_computing_structure_refinement 'SHELXL-97 (Sheldrick, 1997)'
_computing_structure_solution 'SIR2004 (Burla, Caliandro et al., 2005)'
_diffrn_ambient_temperature 298(2)
_diffrn_measured_fraction_theta_full 0.999
_diffrn_measured_fraction_theta_max 0.999
_diffrn_measurement_device_type 'Rigaku AFC-7R'
_diffrn_radiation_monochromator 'Graphite Monochromator'
_diffrn_radiation_probe x-ray
_diffrn_radiation_type MoK\a
_diffrn_radiation_wavelength 0.71069
_diffrn_reflns_av_R_equivalents 0.0067
_diffrn_reflns_av_sigmaI/netI 0.0865
_diffrn_reflns_limit_h_max 11
_diffrn_reflns_limit_h_min 0
_diffrn_reflns_limit_k_max 11
_diffrn_reflns_limit_k_min -12
_diffrn_reflns_limit_l_max 25
_diffrn_reflns_limit_l_min -25
_diffrn_reflns_number 7578
_diffrn_reflns_theta_full 27.50
_diffrn_reflns_theta_max 27.50
_diffrn_reflns_theta_min 2.61
_diffrn_source 'Rotating Anode'
_diffrn_standards_interval_count 150
_diffrn_standards_number 3
_exptl_absorpt_coefficient_mu 0.112
_exptl_absorpt_correction_T_max 0.9671
_exptl_absorpt_correction_T_min 0.9671
_exptl_absorpt_correction_type psi-scan
_exptl_crystal_colour colorless
_exptl_crystal_density_diffrn 1.312
_exptl_crystal_description prismatic
_exptl_crystal_F_000 618
_exptl_crystal_size_max 0.30
_exptl_crystal_size_mid 0.30
_exptl_crystal_size_min 0.30
_refine_diff_density_max 0.254
_refine_diff_density_min -0.208
_refine_diff_density_rms 0.042
_refine_ls_abs_structure_details 'Flack H D (1983), Acta Cryst. A39, 876-881'
_refine_ls_abs_structure_Flack 3.1(16)
_refine_ls_extinction_method none
_refine_ls_goodness_of_fit_ref 1.002
_refine_ls_hydrogen_treatment constr
_refine_ls_matrix_type full
_refine_ls_number_parameters 781
_refine_ls_number_reflns 7398
_refine_ls_number_restraints 3
_refine_ls_restrained_S_all 1.002
_refine_ls_R_factor_all 0.1883
_refine_ls_R_factor_gt 0.0577
_refine_ls_shift/su_max 0.001
_refine_ls_shift/su_mean 0.000
_refine_ls_structure_factor_coef Fsqd
_refine_ls_weighting_details 'calc w=1/[\s^2^(Fo^2^)+(0.0983P)^2^+0.1159P] where P=(Fo^2^+2Fc^2^)/3'
_refine_ls_weighting_scheme calc
_refine_ls_wR_factor_gt 0.1476
_refine_ls_wR_factor_ref 0.2153
_reflns_number_gt 2933
_reflns_number_total 7398
_reflns_threshold_expression >2sigma(I)
_cod_data_source_file ja304806j_si_003.cif
_cod_data_source_block shib32
_cod_depositor_comments
;
The following automatic conversions were performed:

'_diffrn_radiation_probe' value 'X-ray' changed to 'x-ray' according
to the built-in table from CIF Core dictionary named 'cif_core.dic'
version 2.4.1 from 2010-06-29.

Automatic conversion script
Id: cif_fix_values 1715 2011-07-08 13:25:40Z adriana 
;
_cod_original_cell_volume 1510.6(17)
_cod_database_code 4118113

loop_
_symmetry_equiv_pos_as_xyz
'x, y, z'

loop_
_atom_site_label
_atom_site_type_symbol
_atom_site_fract_x
_atom_site_fract_y
_atom_site_fract_z
_atom_site_U_iso_or_equiv
_atom_site_adp_type
_atom_site_occupancy
_atom_site_symmetry_multiplicity
_atom_site_calc_flag
_atom_site_refinement_flags
O1 O 0.7690(9) 0.4730(10) 1.1240(3) 0.115(3) Uani 1 1 d .
O2 O 0.5810(5) 0.4850(5) 1.1892(2) 0.0561(12) Uani 1 1 d .
O3 O 0.7439(8) 0.2685(7) 1.2687(5) 0.112(3) Uani 1 1 d .
O4 O 0.4738(6) 0.1745(5) 1.2896(3) 0.0640(14) Uani 1 1 d .
O5 O 0.6744(9) 0.4756(10) 0.7511(3) 0.119(3) Uani 1 1 d .
O6 O 0.4368(6) 0.4670(5) 0.6878(2) 0.0560(12) Uani 1 1 d .
O7 O 0.7705(9) 0.6785(7) 0.5984(6) 0.139(4) Uani 1 1 d .
O8 O 0.5880(6) 0.7794(5) 0.5940(3) 0.0638(13) Uani 1 1 d .
N1 N 0.4805(9) 0.4477(7) 1.3203(3) 0.0622(16) Uani 1 1 d .
N2 N 0.3505(9) 0.3778(7) 1.2765(4) 0.0640(16) Uani 1 1 d .
N3 N 0.2213(10) 0.3206(9) 1.2423(5) 0.090(2) Uani 1 1 d .
N4 N 0.3027(8) 0.5119(7) 0.5591(4) 0.0640(16) Uani 1 1 d .
N5 N 0.2671(8) 0.5778(7) 0.6050(4) 0.0644(16) Uani 1 1 d .
N6 N 0.2156(10) 0.6388(9) 0.6411(5) 0.091(2) Uani 1 1 d .
F1 F 0.351(3) 0.0442(11) 0.8967(7) 0.331(12) Uani 1 1 d .
F2 F 0.2968(15) 0.1846(15) 0.8421(4) 0.210(5) Uani 1 1 d .
F3 F 0.5311(15) 0.2531(12) 0.8799(5) 0.190(4) Uani 1 1 d .
F4 F -0.0943(10) 0.2698(13) 0.9796(5) 0.195(4) Uani 1 1 d .
F5 F -0.0434(12) 0.2698(18) 1.0811(6) 0.220(6) Uani 1 1 d .
F6 F 0.0472(12) 0.4739(13) 1.0410(7) 0.203(5) Uani 1 1 d .
F7 F 0.6480(14) 0.7695(16) 1.0350(4) 0.226(6) Uani 1 1 d .
F8 F 0.7919(13) 0.6868(12) 0.9977(5) 0.185(4) Uani 1 1 d .
F9 F 0.8246(17) 0.8923(12) 0.9748(5) 0.272(9) Uani 1 1 d .
F10 F 0.0959(12) 0.6772(14) 0.9036(5) 0.201(5) Uani 1 1 d .
F11 F 0.0835(14) 0.6715(19) 0.7989(7) 0.233(6) Uani 1 1 d .
F12 F 0.0003(11) 0.4746(12) 0.8405(7) 0.192(4) Uani 1 1 d .
C1 C 0.4754(10) 0.3858(9) 1.0734(4) 0.065(2) Uani 1 1 d .
C2 C 0.4917(11) 0.3164(10) 1.0131(5) 0.076(2) Uani 1 1 d .
H2 H 0.5952 0.3130 1.0098 0.091 Uiso 1 1 calc R
C3 C 0.3627(13) 0.2540(11) 0.9595(4) 0.080(2) Uani 1 1 d .
C4 C 0.2075(14) 0.2580(12) 0.9638(5) 0.095(3) Uani 1 1 d .
H4 H 0.1177 0.2170 0.9270 0.113 Uiso 1 1 calc R
C5 C 0.1886(12) 0.3248(10) 1.0249(5) 0.079(2) Uani 1 1 d .
C6 C 0.3206(10) 0.3895(9) 1.0785(4) 0.067(2) Uani 1 1 d .
H6 H 0.3072 0.4358 1.1182 0.080 Uiso 1 1 calc R
C7 C 0.387(2) 0.161(2) 0.9013(6) 0.162(8) Uani 1 1 d .
C8 C 0.0232(16) 0.3340(19) 1.0317(7) 0.115(4) Uani 1 1 d .
C9 C 0.6245(11) 0.4521(10) 1.1299(5) 0.076(2) Uani 1 1 d .
C10 C 0.7144(9) 0.5438(8) 1.2496(3) 0.0526(17) Uani 1 1 d .
H10 H 0.8129 0.5289 1.2388 0.063 Uiso 1 1 calc R
C11 C 0.7742(9) 0.7134(8) 1.2693(4) 0.0549(19) Uani 1 1 d .
C12 C 0.7924(10) 0.8096(9) 1.2190(4) 0.065(2) Uani 1 1 d .
H12 H 0.7618 0.7677 1.1732 0.079 Uiso 1 1 calc R
C13 C 0.8549(11) 0.9653(10) 1.2366(5) 0.073(2) Uani 1 1 d .
H13 H 0.8671 1.0283 1.2028 0.087 Uiso 1 1 calc R
C14 C 0.8999(10) 1.0285(9) 1.3046(5) 0.075(2) Uani 1 1 d .
H14 H 0.9412 1.1337 1.3165 0.089 Uiso 1 1 calc R
C15 C 0.8836(10) 0.9362(9) 1.3541(5) 0.067(2) Uani 1 1 d .
H15 H 0.9154 0.9796 1.3997 0.081 Uiso 1 1 calc R
C16 C 0.8196(10) 0.7768(8) 1.3373(4) 0.0576(19) Uani 1 1 d .
C17 C 0.7947(12) 0.6802(9) 1.3938(4) 0.077(2) Uani 1 1 d .
H17 H 0.6938 0.6718 1.4124 0.093 Uiso 1 1 calc R
H17A H 0.8937 0.7309 1.4299 0.093 Uiso 1 1 calc R
C18 C 0.7720(10) 0.5195(8) 1.3706(4) 0.063(2) Uani 1 1 d .
H18 H 0.8820 0.5251 1.3631 0.075 Uiso 1 1 calc R
H18A H 0.7330 0.4555 1.4059 0.075 Uiso 1 1 calc R
C19 C 0.6416(9) 0.4477(7) 1.3050(4) 0.0551(18) Uani 1 1 d .
C20 C 0.6265(10) 0.2846(8) 1.2856(4) 0.062(2) Uani 1 1 d .
C21 C 0.4460(10) 0.0118(8) 1.2762(4) 0.061(2) Uani 1 1 d .
H21 H 0.5508 0.0101 1.2645 0.074 Uiso 1 1 calc R
C22 C 0.4073(11) -0.0562(9) 1.3417(5) 0.075(2) Uani 1 1 d .
H22 H 0.3152 -0.0388 1.3569 0.090 Uiso 1 1 calc R
H22A H 0.5088 -0.0042 1.3767 0.090 Uiso 1 1 calc R
C23 C 0.3546(11) -0.2272(9) 1.3327(5) 0.072(2) Uani 1 1 d .
H23 H 0.4517 -0.2422 1.3203 0.087 Uiso 1 1 calc R
C24 C 0.2054(10) -0.3046(8) 1.2746(5) 0.075(2) Uani 1 1 d .
H24 H 0.1731 -0.4136 1.2677 0.090 Uiso 1 1 calc R
H24A H 0.1074 -0.2927 1.2867 0.090 Uiso 1 1 calc R
C25 C 0.2454(11) -0.2414(9) 1.2092(5) 0.077(3) Uani 1 1 d .
H25 H 0.1446 -0.2947 1.1740 0.092 Uiso 1 1 calc R
H25A H 0.3378 -0.2601 1.1951 0.092 Uiso 1 1 calc R
C26 C 0.2998(10) -0.0668(8) 1.2164(4) 0.064(2) Uani 1 1 d .
H26 H 0.2018 -0.0543 1.2297 0.076 Uiso 1 1 calc R
C27 C 0.3146(14) -0.2910(10) 1.3987(5) 0.096(3) Uani 1 1 d .
H27 H 0.4158 -0.2416 1.4331 0.144 Uiso 1 1 calc R
H27A H 0.2791 -0.3995 1.3919 0.144 Uiso 1 1 calc R
H27B H 0.2237 -0.2724 1.4131 0.144 Uiso 1 1 calc R
C28 C 0.3318(12) 0.0018(10) 1.1506(4) 0.081(3) Uani 1 1 d .
H28 H 0.3750 0.1127 1.1630 0.098 Uiso 1 1 calc R
C29 C 0.4699(16) -0.0177(16) 1.1184(6) 0.127(4) Uani 1 1 d .
H29 H 0.5743 0.0223 1.1510 0.191 Uiso 1 1 calc R
H29A H 0.4906 0.0371 1.0798 0.191 Uiso 1 1 calc R
H29B H 0.4327 -0.1247 1.1038 0.191 Uiso 1 1 calc R
C30 C 0.1653(16) -0.0513(16) 1.0997(6) 0.135(5) Uani 1 1 d .
H30 H 0.1053 -0.1614 1.0926 0.203 Uiso 1 1 calc R
H30A H 0.1924 -0.0147 1.0572 0.203 Uiso 1 1 calc R
H30B H 0.0935 -0.0110 1.1174 0.203 Uiso 1 1 calc R
C31 C 0.4967(11) 0.5632(9) 0.8045(4) 0.066(2) Uani 1 1 d .
C32 C 0.6129(11) 0.6283(10) 0.8647(5) 0.076(2) Uani 1 1 d .
H32 H 0.7199 0.6288 0.8677 0.091 Uiso 1 1 calc R
C33 C 0.5766(12) 0.6907(10) 0.9191(4) 0.076(2) Uani 1 1 d .
C34 C 0.4122(14) 0.6858(11) 0.9157(5) 0.089(3) Uani 1 1 d .
H34 H 0.3837 0.7270 0.9530 0.107 Uiso 1 1 calc R
C35 C 0.2939(11) 0.6189(10) 0.8562(5) 0.076(2) Uani 1 1 d .
C36 C 0.3339(10) 0.5573(9) 0.7999(4) 0.068(2) Uani 1 1 d .
H36 H 0.2537 0.5130 0.7601 0.082 Uiso 1 1 calc R
C37 C 0.711(2) 0.7700(16) 0.9800(6) 0.116(4) Uani 1 1 d .
C38 C 0.1230(18) 0.6166(19) 0.8513(7) 0.120(4) Uani 1 1 d .
C39 C 0.5494(11) 0.4994(10) 0.7460(4) 0.073(2) Uani 1 1 d .
C40 C 0.4753(9) 0.4065(7) 0.6270(4) 0.0528(17) Uani 1 1 d .
H40 H 0.5931 0.4183 0.6370 0.063 Uiso 1 1 calc R
C41 C 0.3543(8) 0.2376(8) 0.6063(4) 0.0512(18) Uani 1 1 d .
C42 C 0.3085(10) 0.1439(9) 0.6553(4) 0.064(2) Uani 1 1 d .
H42 H 0.3448 0.1864 0.7010 0.077 Uiso 1 1 calc R
C43 C 0.2092(11) -0.0133(11) 0.6385(6) 0.079(3) Uani 1 1 d .
H43 H 0.1785 -0.0757 0.6725 0.095 Uiso 1 1 calc R
C44 C 0.1571(11) -0.0755(9) 0.5716(6) 0.079(3) Uani 1 1 d .
H44 H 0.0902 -0.1809 0.5597 0.094 Uiso 1 1 calc R
C45 C 0.2021(11) 0.0150(9) 0.5229(5) 0.072(2) Uani 1 1 d .
H45 H 0.1675 -0.0299 0.4776 0.087 Uiso 1 1 calc R
C46 C 0.3000(10) 0.1755(8) 0.5378(4) 0.0564(19) Uani 1 1 d .
C47 C 0.3392(12) 0.2741(9) 0.4825(4) 0.073(2) Uani 1 1 d .
H47 H 0.2370 0.2843 0.4650 0.088 Uiso 1 1 calc R
H47A H 0.3666 0.2235 0.4455 0.088 Uiso 1 1 calc R
C48 C 0.4878(12) 0.4334(9) 0.5053(4) 0.074(2) Uani 1 1 d .
H48 H 0.4911 0.4980 0.4704 0.088 Uiso 1 1 calc R
H48A H 0.5956 0.4262 0.5112 0.088 Uiso 1 1 calc R
C49 C 0.4696(9) 0.5069(7) 0.5725(4) 0.0542(18) Uani 1 1 d .
C50 C 0.6282(11) 0.6649(8) 0.5901(4) 0.069(2) Uani 1 1 d .
C51 C 0.7306(9) 0.9396(7) 0.6085(4) 0.0555(19) Uani 1 1 d .
H51 H 0.8419 0.9379 0.6195 0.067 Uiso 1 1 calc R
C52 C 0.7231(10) 1.0090(8) 0.5435(4) 0.065(2) Uani 1 1 d .
H52 H 0.6078 0.9981 0.5300 0.078 Uiso 1 1 calc R
H52A H 0.7481 0.9539 0.5074 0.078 Uiso 1 1 calc R
C53 C 0.8537(10) 1.1804(8) 0.5533(4) 0.067(2) Uani 1 1 d .
H53 H 0.9699 1.1890 0.5647 0.080 Uiso 1 1 calc R
C54 C 0.8189(12) 1.2603(9) 0.6127(5) 0.082(3) Uani 1 1 d .
H54 H 0.7065 1.2571 0.6010 0.099 Uiso 1 1 calc R
H54A H 0.9042 1.3672 0.6211 0.099 Uiso 1 1 calc R
C55 C 0.8235(12) 1.1889(9) 0.6774(5) 0.084(3) Uani 1 1 d .
H55 H 0.9394 1.2020 0.6920 0.100 Uiso 1 1 calc R
H55A H 0.7953 1.2422 0.7131 0.100 Uiso 1 1 calc R
C56 C 0.6985(10) 1.0192(8) 0.6677(4) 0.065(2) Uani 1 1 d .
H56 H 0.5834 1.0119 0.6547 0.078 Uiso 1 1 calc R
C57 C 0.8447(13) 1.2508(10) 0.4892(5) 0.089(3) Uani 1 1 d .
H57 H 0.7308 1.2413 0.4767 0.133 Uiso 1 1 calc R
H57A H 0.8709 1.1985 0.4531 0.133 Uiso 1 1 calc R
H57B H 0.9267 1.3574 0.4970 0.133 Uiso 1 1 calc R
C58 C 0.6940(12) 0.9455(10) 0.7324(5) 0.079(2) Uani 1 1 d .
H58 H 0.6170 0.8356 0.7197 0.095 Uiso 1 1 calc R
C59 C 0.8689(15) 0.9596(16) 0.7648(7) 0.127(4) Uani 1 1 d .
H59 H 0.9157 0.9205 0.7315 0.190 Uiso 1 1 calc R
H59A H 0.8541 0.9015 0.8024 0.190 Uiso 1 1 calc R
H59B H 0.9463 1.0655 0.7809 0.190 Uiso 1 1 calc R
C60 C 0.6152(19) 1.0066(16) 0.7854(6) 0.140(5) Uani 1 1 d .
H60 H 0.5109 1.0054 0.7635 0.210 Uiso 1 1 calc R
H60A H 0.6958 1.1098 0.8048 0.210 Uiso 1 1 calc R
H60B H 0.5901 0.9425 0.8208 0.210 Uiso 1 1 calc R

loop_
_atom_site_aniso_label
_atom_site_aniso_U_11
_atom_site_aniso_U_22
_atom_site_aniso_U_33
_atom_site_aniso_U_23
_atom_site_aniso_U_13
_atom_site_aniso_U_12
O1 0.071(4) 0.193(8) 0.074(4) -0.024(4) 0.007(3) 0.063(5)
O2 0.050(3) 0.063(3) 0.051(3) -0.003(2) 0.011(2) 0.022(2)
O3 0.076(4) 0.062(4) 0.207(8) 0.016(4) 0.060(5) 0.031(3)
O4 0.052(3) 0.041(3) 0.094(4) 0.000(2) 0.014(3) 0.017(2)
O5 0.104(5) 0.198(8) 0.084(5) -0.023(5) -0.014(4) 0.107(6)
O6 0.058(3) 0.059(3) 0.053(3) -0.005(2) 0.004(2) 0.031(2)
O7 0.056(4) 0.052(3) 0.303(12) 0.007(5) 0.032(5) 0.019(3)
O8 0.054(3) 0.038(3) 0.089(4) 0.003(2) 0.011(3) 0.013(2)
N1 0.066(4) 0.050(3) 0.067(4) 0.003(3) 0.021(4) 0.021(3)
N2 0.052(4) 0.052(4) 0.088(5) 0.011(4) 0.028(4) 0.020(3)
N3 0.048(4) 0.094(5) 0.117(6) 0.007(5) 0.014(4) 0.023(4)
N4 0.053(4) 0.052(3) 0.082(4) 0.003(3) 0.006(3) 0.021(3)
N5 0.054(4) 0.050(3) 0.090(5) 0.014(3) 0.004(4) 0.025(3)
N6 0.092(6) 0.092(5) 0.114(6) 0.013(5) 0.028(5) 0.061(5)
F1 0.70(3) 0.089(5) 0.200(11) 0.009(6) 0.232(16) 0.141(11)
F2 0.222(11) 0.302(14) 0.088(6) -0.061(7) 0.007(6) 0.120(9)
F3 0.225(10) 0.203(9) 0.130(6) -0.054(6) 0.058(7) 0.089(8)
F4 0.091(5) 0.277(11) 0.203(9) -0.050(8) -0.044(6) 0.099(6)
F5 0.146(7) 0.404(18) 0.201(9) 0.137(11) 0.088(7) 0.179(10)
F6 0.132(7) 0.178(9) 0.325(15) -0.015(9) 0.037(8) 0.100(7)
F7 0.199(9) 0.375(16) 0.077(5) -0.076(7) -0.025(5) 0.131(10)
F8 0.191(9) 0.185(8) 0.132(7) -0.018(6) -0.057(6) 0.070(7)
F9 0.281(13) 0.149(7) 0.142(8) 0.028(6) -0.107(8) -0.089(9)
F10 0.153(7) 0.292(12) 0.181(8) -0.065(8) 0.042(6) 0.133(8)
F11 0.183(9) 0.43(2) 0.212(10) 0.140(12) 0.088(8) 0.226(13)
F12 0.098(6) 0.167(8) 0.294(13) -0.029(8) 0.019(7) 0.056(6)
C1 0.063(5) 0.076(5) 0.049(4) -0.005(4) 0.009(4) 0.028(4)
C2 0.076(6) 0.090(6) 0.064(6) 0.001(5) 0.015(5) 0.041(5)
C3 0.086(6) 0.092(6) 0.053(5) -0.004(4) -0.002(5) 0.036(5)
C4 0.088(7) 0.095(7) 0.076(6) -0.011(5) -0.012(5) 0.028(6)
C5 0.066(5) 0.083(6) 0.083(6) 0.005(5) 0.002(5) 0.032(5)
C6 0.062(5) 0.071(5) 0.059(5) -0.001(4) 0.007(4) 0.026(4)
C7 0.148(12) 0.171(15) 0.053(8) -0.055(9) 0.034(8) -0.025(11)
C8 0.084(8) 0.156(12) 0.097(9) -0.007(9) -0.024(7) 0.060(8)
C9 0.054(5) 0.089(6) 0.076(6) 0.000(5) 0.010(4) 0.027(4)
C10 0.042(4) 0.055(4) 0.051(4) 0.000(3) 0.000(3) 0.016(3)
C11 0.043(4) 0.056(4) 0.059(5) 0.005(4) 0.008(3) 0.017(3)
C12 0.059(5) 0.065(5) 0.070(5) 0.016(4) 0.015(4) 0.023(4)
C13 0.065(5) 0.062(5) 0.093(7) 0.033(5) 0.017(5) 0.025(4)
C14 0.065(5) 0.044(5) 0.112(8) 0.011(5) 0.013(5) 0.023(4)
C15 0.068(5) 0.050(4) 0.082(6) 0.002(4) 0.006(4) 0.028(4)
C16 0.058(4) 0.053(4) 0.059(5) 0.004(4) 0.011(4) 0.023(4)
C17 0.091(6) 0.055(5) 0.062(5) 0.008(4) 0.003(4) 0.013(4)
C18 0.066(5) 0.048(4) 0.055(4) 0.008(3) -0.003(4) 0.012(4)
C19 0.048(4) 0.037(4) 0.073(5) 0.009(3) 0.018(4) 0.011(3)
C20 0.054(5) 0.045(4) 0.081(6) 0.003(4) 0.014(4) 0.016(4)
C21 0.049(4) 0.038(4) 0.090(6) 0.002(4) 0.008(4) 0.016(3)
C22 0.063(5) 0.050(4) 0.094(6) -0.009(4) 0.001(4) 0.015(4)
C23 0.059(5) 0.054(4) 0.100(7) 0.004(4) 0.006(4) 0.026(4)
C24 0.061(5) 0.043(4) 0.103(7) 0.001(4) -0.005(5) 0.012(4)
C25 0.069(5) 0.048(5) 0.093(7) -0.009(4) -0.014(5) 0.017(4)
C26 0.056(4) 0.049(4) 0.082(6) -0.001(4) 0.010(4) 0.022(3)
C27 0.110(8) 0.059(5) 0.107(8) 0.014(5) -0.003(6) 0.032(5)
C28 0.079(6) 0.072(6) 0.075(6) -0.004(5) -0.005(5) 0.024(5)
C29 0.133(10) 0.171(12) 0.117(9) 0.035(9) 0.054(8) 0.093(10)
C30 0.115(9) 0.151(11) 0.107(9) 0.038(8) -0.017(8) 0.037(9)
C31 0.071(5) 0.063(5) 0.064(5) -0.009(4) -0.006(4) 0.036(4)
C32 0.063(5) 0.087(6) 0.069(6) 0.004(5) 0.000(4) 0.029(5)
C33 0.088(6) 0.076(5) 0.050(5) -0.009(4) 0.010(4) 0.029(5)
C34 0.115(8) 0.090(6) 0.063(6) -0.004(5) 0.024(6) 0.046(6)
C35 0.072(6) 0.087(6) 0.074(6) 0.009(5) 0.026(5) 0.037(5)
C36 0.056(5) 0.082(5) 0.063(5) -0.007(4) 0.000(4) 0.032(4)
C37 0.167(12) 0.097(9) 0.056(7) -0.005(6) -0.015(7) 0.045(9)
C38 0.114(10) 0.144(12) 0.091(9) -0.030(8) 0.021(7) 0.053(9)
C39 0.068(5) 0.087(6) 0.066(6) -0.006(4) 0.005(4) 0.041(5)
C40 0.057(4) 0.045(4) 0.058(4) -0.001(3) 0.010(3) 0.024(3)
C41 0.045(4) 0.052(4) 0.055(5) 0.003(4) 0.005(3) 0.021(3)
C42 0.063(5) 0.062(5) 0.068(5) 0.015(4) 0.011(4) 0.028(4)
C43 0.066(5) 0.068(6) 0.106(8) 0.033(5) 0.028(5) 0.026(4)
C44 0.071(5) 0.044(5) 0.109(8) 0.007(5) 0.008(5) 0.018(4)
C45 0.075(6) 0.049(5) 0.077(6) -0.001(4) -0.004(5) 0.019(4)
C46 0.063(5) 0.036(4) 0.064(5) 0.001(3) 0.009(4) 0.018(3)
C47 0.096(6) 0.051(4) 0.057(5) -0.003(4) 0.008(4) 0.022(4)
C48 0.103(7) 0.064(5) 0.060(5) 0.015(4) 0.031(5) 0.039(5)
C49 0.051(4) 0.037(4) 0.066(5) 0.002(3) 0.012(3) 0.012(3)
C50 0.064(6) 0.047(4) 0.096(6) 0.003(4) 0.014(5) 0.026(4)
C51 0.053(4) 0.035(4) 0.070(5) -0.004(3) 0.012(4) 0.013(3)
C52 0.067(5) 0.047(4) 0.073(5) -0.001(4) 0.004(4) 0.021(4)
C53 0.053(4) 0.049(4) 0.089(6) 0.014(4) 0.009(4) 0.015(4)
C54 0.085(6) 0.045(4) 0.111(7) 0.001(5) 0.026(5) 0.023(4)
C55 0.081(6) 0.053(5) 0.097(7) -0.010(5) 0.019(5) 0.015(4)
C56 0.048(4) 0.054(4) 0.080(5) -0.001(4) 0.005(4) 0.016(4)
C57 0.090(7) 0.067(6) 0.103(7) 0.021(5) 0.006(5) 0.031(5)
C58 0.082(6) 0.071(5) 0.078(6) 0.001(5) 0.017(5) 0.031(5)
C59 0.096(8) 0.157(11) 0.126(10) 0.031(8) 0.007(7) 0.058(8)
C60 0.168(13) 0.138(11) 0.120(10) 0.010(8) 0.075(10) 0.062(10)

loop_
_atom_type_symbol
_atom_type_description
_atom_type_scat_dispersion_real
_atom_type_scat_dispersion_imag
_atom_type_scat_source
C C 0.0033 0.0016 'International Tables Vol C Tables 4.2.6.8 and 6.1.1.4'
H H 0.0000 0.0000 'International Tables Vol C Tables 4.2.6.8 and 6.1.1.4'
N N 0.0061 0.0033 'International Tables Vol C Tables 4.2.6.8 and 6.1.1.4'
O O 0.0106 0.0060 'International Tables Vol C Tables 4.2.6.8 and 6.1.1.4'
F F 0.0171 0.0103 'International Tables Vol C Tables 4.2.6.8 and 6.1.1.4'

loop_
_geom_angle_atom_site_label_1
_geom_angle_atom_site_label_2
_geom_angle_atom_site_label_3
_geom_angle
C9 O2 C10 117.8(6)
C20 O4 C21 117.8(6)
C39 O6 C40 116.9(6)
C50 O8 C51 118.5(6)
N2 N1 C19 117.0(6)
N3 N2 N1 170.8(8)
N5 N4 C49 116.8(6)
N6 N5 N4 170.2(8)
C6 C1 C2 118.9(7)
C6 C1 C9 122.6(7)
C2 C1 C9 118.5(7)
C3 C2 C1 122.1(8)
C2 C3 C4 119.5(8)
C2 C3 C7 116.6(11)
C4 C3 C7 123.2(10)
C3 C4 C5 118.8(9)
C6 C5 C4 121.3(9)
C6 C5 C8 118.0(9)
C4 C5 C8 120.7(9)
C5 C6 C1 119.4(8)
F1 C7 F3 119(2)
F1 C7 F2 106.3(15)
F3 C7 F2 86.3(13)
F1 C7 C3 125.5(15)
F3 C7 C3 107.1(11)
F2 C7 C3 103.8(17)
F5 C8 F4 105.4(14)
F5 C8 F6 107.6(14)
F4 C8 F6 105.4(12)
F5 C8 C5 112.1(11)
F4 C8 C5 114.1(11)
F6 C8 C5 111.7(12)
O1 C9 O2 123.3(8)
O1 C9 C1 124.4(8)
O2 C9 C1 112.3(7)
O2 C10 C11 110.4(6)
O2 C10 C19 107.5(5)
C11 C10 C19 113.9(6)
C16 C11 C12 119.3(7)
C16 C11 C10 120.3(7)
C12 C11 C10 120.4(7)
C13 C12 C11 120.6(8)
C12 C13 C14 120.0(8)
C15 C14 C13 120.0(7)
C14 C15 C16 120.9(8)
C11 C16 C15 119.1(7)
C11 C16 C17 122.2(7)
C15 C16 C17 118.5(7)
C16 C17 C18 112.8(7)
C19 C18 C17 110.8(6)
N1 C19 C10 113.2(6)
N1 C19 C18 105.9(6)
C10 C19 C18 107.8(5)
N1 C19 C20 114.1(6)
C10 C19 C20 108.4(6)
C18 C19 C20 107.0(6)
O3 C20 O4 126.4(7)
O3 C20 C19 121.0(7)
O4 C20 C19 112.6(6)
O4 C21 C22 106.7(6)
O4 C21 C26 106.6(6)
C22 C21 C26 114.0(7)
C21 C22 C23 112.1(7)
C24 C23 C27 113.2(8)
C24 C23 C22 108.5(7)
C27 C23 C22 110.5(8)
C25 C24 C23 113.1(7)
C24 C25 C26 111.9(7)
C21 C26 C28 115.4(7)
C21 C26 C25 108.1(6)
C28 C26 C25 114.2(7)
C29 C28 C26 114.4(9)
C29 C28 C30 111.9(10)
C26 C28 C30 112.2(8)
C32 C31 C36 119.5(7)
C32 C31 C39 118.8(8)
C36 C31 C39 121.7(7)
C33 C32 C31 122.4(8)
C32 C33 C34 119.0(8)
C32 C33 C37 119.9(10)
C34 C33 C37 121.0(10)
C35 C34 C33 119.1(8)
C34 C35 C36 121.4(8)
C34 C35 C38 119.6(9)
C36 C35 C38 119.0(9)
C35 C36 C31 118.5(8)
F9 C37 F7 113.3(12)
F9 C37 F8 104.5(16)
F7 C37 F8 96.7(11)
F9 C37 C33 116.4(11)
F7 C37 C33 112.6(13)
F8 C37 C33 111.1(10)
F10 C38 F11 109.0(15)
F10 C38 F12 104.7(13)
F11 C38 F12 101.8(13)
F10 C38 C35 115.9(11)
F11 C38 C35 113.7(12)
F12 C38 C35 110.5(12)
O5 C39 O6 124.5(8)
O5 C39 C31 123.8(8)
O6 C39 C31 111.6(7)
O6 C40 C41 111.2(5)
O6 C40 C49 106.8(5)
C41 C40 C49 114.1(6)
C42 C41 C46 119.9(7)
C42 C41 C40 119.4(7)
C46 C41 C40 120.5(6)
C41 C42 C43 121.3(8)
C44 C43 C42 119.3(8)
C45 C44 C43 120.0(8)
C44 C45 C46 122.5(8)
C41 C46 C45 117.0(7)
C41 C46 C47 121.8(6)
C45 C46 C47 121.2(7)
C46 C47 C48 113.6(7)
C47 C48 C49 111.4(6)
N4 C49 C40 112.8(6)
N4 C49 C48 105.6(6)
C40 C49 C48 107.7(6)
N4 C49 C50 114.9(6)
C40 C49 C50 109.4(6)
C48 C49 C50 106.0(6)
O7 C50 O8 124.8(7)
O7 C50 C49 122.2(7)
O8 C50 C49 113.1(7)
C56 C51 O8 107.3(5)
C56 C51 C52 113.5(6)
O8 C51 C52 105.6(6)
C51 C52 C53 111.2(6)
C57 C53 C54 112.2(7)
C57 C53 C52 111.5(7)
C54 C53 C52 108.0(7)
C53 C54 C55 113.1(7)
C56 C55 C54 112.3(7)
C51 C56 C55 109.2(6)
C51 C56 C58 114.5(7)
C55 C56 C58 113.7(7)
C56 C58 C59 114.1(8)
C56 C58 C60 111.6(9)
C59 C58 C60 110.4(10)

loop_
_geom_bond_atom_site_label_1
_geom_bond_atom_site_label_2
_geom_bond_distance
O1 C9 1.211(10)
O2 C9 1.345(10)
O2 C10 1.458(8)
O3 C20 1.187(9)
O4 C20 1.315(9)
O4 C21 1.499(8)
O5 C39 1.209(10)
O6 C39 1.351(10)
O6 C40 1.450(8)
O7 C50 1.183(10)
O8 C50 1.312(9)
O8 C51 1.494(8)
N1 N2 1.234(10)
N1 C19 1.477(9)
N2 N3 1.125(9)
N4 N5 1.228(9)
N4 C49 1.477(9)
N5 N6 1.152(10)
F1 C7 1.03(2)
F2 C7 1.43(2)
F3 C7 1.331(15)
F4 C8 1.273(13)
F5 C8 1.270(16)
F6 C8 1.286(16)
F7 C37 1.285(15)
F8 C37 1.330(15)
F9 C37 1.195(15)
F10 C38 1.259(13)
F11 C38 1.290(17)
F12 C38 1.313(16)
C1 C6 1.386(10)
C1 C2 1.391(11)
C1 C9 1.483(11)
C2 C3 1.346(12)
C3 C4 1.388(14)
C3 C7 1.516(17)
C4 C5 1.402(13)
C5 C6 1.360(12)
C5 C8 1.510(15)
C10 C11 1.509(10)
C10 C19 1.519(10)
C11 C16 1.385(10)
C11 C12 1.401(11)
C12 C13 1.374(11)
C13 C14 1.385(13)
C14 C15 1.365(12)
C15 C16 1.405(10)
C16 C17 1.499(11)
C17 C18 1.524(11)
C18 C19 1.523(10)
C19 C20 1.558(10)
C21 C22 1.516(12)
C21 C26 1.516(10)
C22 C23 1.517(11)
C23 C24 1.508(11)
C23 C27 1.512(13)
C24 C25 1.498(13)
C25 C26 1.549(10)
C26 C28 1.519(12)
C28 C29 1.510(14)
C28 C30 1.529(14)
C31 C32 1.385(11)
C31 C36 1.392(11)
C31 C39 1.495(11)
C32 C33 1.343(12)
C33 C34 1.412(13)
C33 C37 1.481(15)
C34 C35 1.384(13)
C35 C36 1.387(11)
C35 C38 1.477(16)
C40 C41 1.512(9)
C40 C49 1.529(10)
C41 C42 1.364(10)
C41 C46 1.391(9)
C42 C43 1.385(12)
C43 C44 1.362(13)
C44 C45 1.340(13)
C45 C46 1.407(10)
C46 C47 1.491(11)
C47 C48 1.520(11)
C48 C49 1.532(10)
C49 C50 1.538(10)
C51 C56 1.489(10)
C51 C52 1.515(11)
C52 C53 1.542(10)
C53 C57 1.506(12)
C53 C54 1.506(12)
C54 C55 1.516(13)
C55 C56 1.517(11)
C56 C58 1.521(12)
C58 C59 1.532(14)
C58 C60 1.547(14)

loop_
_geom_torsion_atom_site_label_1
_geom_torsion_atom_site_label_2
_geom_torsion_atom_site_label_3
_geom_torsion_atom_site_label_4
_geom_torsion
C19 N1 N2 N3 -178(5)
C49 N4 N5 N6 166(4)
C6 C1 C2 C3 0.6(13)
C9 C1 C2 C3 -179.8(9)
C1 C2 C3 C4 -0.2(15)
C1 C2 C3 C7 -170.9(11)
C2 C3 C4 C5 -1.2(15)
C7 C3 C4 C5 168.9(13)
C3 C4 C5 C6 2.1(15)
C3 C4 C5 C8 179.0(11)
C4 C5 C6 C1 -1.7(13)
C8 C5 C6 C1 -178.7(10)
C2 C1 C6 C5 0.3(12)
C9 C1 C6 C5 -179.2(8)
C2 C3 C7 F1 90(3)
C4 C3 C7 F1 -80(3)
C2 C3 C7 F3 -57.8(19)
C4 C3 C7 F3 131.9(14)
C2 C3 C7 F2 -148.1(11)
C4 C3 C7 F2 41.6(17)
C6 C5 C8 F5 -59.8(17)
C4 C5 C8 F5 123.3(14)
C6 C5 C8 F4 -179.5(12)
C4 C5 C8 F4 3.5(19)
C6 C5 C8 F6 61.1(16)
C4 C5 C8 F6 -115.9(13)
C10 O2 C9 O1 -2.2(12)
C10 O2 C9 C1 177.0(6)
C6 C1 C9 O1 -167.8(10)
C2 C1 C9 O1 12.7(14)
C6 C1 C9 O2 13.1(11)
C2 C1 C9 O2 -166.5(8)
C9 O2 C10 C11 106.0(7)
C9 O2 C10 C19 -129.3(7)
O2 C10 C11 C16 144.4(6)
C19 C10 C11 C16 23.4(9)
O2 C10 C11 C12 -38.6(9)
C19 C10 C11 C12 -159.6(6)
C16 C11 C12 C13 0.2(11)
C10 C11 C12 C13 -176.8(7)
C11 C12 C13 C14 -0.3(12)
C12 C13 C14 C15 0.6(13)
C13 C14 C15 C16 -0.8(12)
C12 C11 C16 C15 -0.4(10)
C10 C11 C16 C15 176.6(7)
C12 C11 C16 C17 176.6(8)
C10 C11 C16 C17 -6.4(11)
C14 C15 C16 C11 0.6(11)
C14 C15 C16 C17 -176.4(8)
C11 C16 C17 C18 18.5(11)
C15 C16 C17 C18 -164.5(7)
C16 C17 C18 C19 -47.4(10)
N2 N1 C19 C10 70.4(8)
N2 N1 C19 C18 -171.7(6)
N2 N1 C19 C20 -54.2(9)
O2 C10 C19 N1 -56.9(7)
C11 C10 C19 N1 65.8(8)
O2 C10 C19 C18 -173.7(5)
C11 C10 C19 C18 -51.0(8)
O2 C10 C19 C20 70.8(7)
C11 C10 C19 C20 -166.6(6)
C17 C18 C19 N1 -57.6(8)
C17 C18 C19 C10 63.8(8)
C17 C18 C19 C20 -179.7(7)
C21 O4 C20 O3 4.5(12)
C21 O4 C20 C19 -176.4(6)
N1 C19 C20 O3 176.0(8)
C10 C19 C20 O3 48.9(10)
C18 C19 C20 O3 -67.2(10)
N1 C19 C20 O4 -3.1(9)
C10 C19 C20 O4 -130.3(7)
C18 C19 C20 O4 113.7(7)
C20 O4 C21 C22 117.2(7)
C20 O4 C21 C26 -120.6(7)
O4 C21 C22 C23 172.9(6)
C26 C21 C22 C23 55.5(9)
C21 C22 C23 C24 -54.5(9)
C21 C22 C23 C27 -179.2(7)
C27 C23 C24 C25 -179.8(7)
C22 C23 C24 C25 57.1(10)
C23 C24 C25 C26 -58.2(9)
O4 C21 C26 C28 60.5(8)
C22 C21 C26 C28 178.0(7)
O4 C21 C26 C25 -170.1(6)
C22 C21 C26 C25 -52.6(9)
C24 C25 C26 C21 53.4(9)
C24 C25 C26 C28 -176.6(7)
C21 C26 C28 C29 67.6(10)
C25 C26 C28 C29 -58.8(10)
C21 C26 C28 C30 -163.6(9)
C25 C26 C28 C30 70.1(11)
C36 C31 C32 C33 -2.0(13)
C39 C31 C32 C33 178.7(8)
C31 C32 C33 C34 2.1(14)
C31 C32 C33 C37 -174.9(10)
C32 C33 C34 C35 -1.0(14)
C37 C33 C34 C35 175.9(10)
C33 C34 C35 C36 -0.2(14)
C33 C34 C35 C38 -178.5(11)
C34 C35 C36 C31 0.3(13)
C38 C35 C36 C31 178.6(11)
C32 C31 C36 C35 0.8(12)
C39 C31 C36 C35 -179.9(8)
C32 C33 C37 F9 72.6(18)
C34 C33 C37 F9 -104.3(17)
C32 C33 C37 F7 -154.1(12)
C34 C33 C37 F7 29.0(17)
C32 C33 C37 F8 -46.8(16)
C34 C33 C37 F8 136.3(12)
C34 C35 C38 F10 0(2)
C36 C35 C38 F10 -178.5(12)
C34 C35 C38 F11 127.3(13)
C36 C35 C38 F11 -51.0(18)
C34 C35 C38 F12 -119.0(12)
C36 C35 C38 F12 62.7(16)
C40 O6 C39 O5 -3.1(12)
C40 O6 C39 C31 179.1(6)
C32 C31 C39 O5 13.8(14)
C36 C31 C39 O5 -165.5(9)
C32 C31 C39 O6 -168.4(7)
C36 C31 C39 O6 12.3(11)
C39 O6 C40 C41 107.5(7)
C39 O6 C40 C49 -127.5(7)
O6 C40 C41 C42 -39.8(9)
C49 C40 C41 C42 -160.6(6)
O6 C40 C41 C46 145.1(6)
C49 C40 C41 C46 24.3(9)
C46 C41 C42 C43 0.4(11)
C40 C41 C42 C43 -174.8(7)
C41 C42 C43 C44 0.4(13)
C42 C43 C44 C45 0.1(14)
C43 C44 C45 C46 -1.4(13)
C42 C41 C46 C45 -1.6(10)
C40 C41 C46 C45 173.5(7)
C42 C41 C46 C47 176.9(8)
C40 C41 C46 C47 -8.0(11)
C44 C45 C46 C41 2.1(12)
C44 C45 C46 C47 -176.3(8)
C41 C46 C47 C48 19.5(11)
C45 C46 C47 C48 -162.2(8)
C46 C47 C48 C49 -47.1(10)
N5 N4 C49 C40 68.1(7)
N5 N4 C49 C48 -174.6(6)
N5 N4 C49 C50 -58.2(9)
O6 C40 C49 N4 -57.1(7)
C41 C40 C49 N4 66.1(7)
O6 C40 C49 C48 -173.2(6)
C41 C40 C49 C48 -50.0(8)
O6 C40 C49 C50 72.1(7)
C41 C40 C49 C50 -164.7(6)
C47 C48 C49 N4 -58.5(8)
C47 C48 C49 C40 62.2(8)
C47 C48 C49 C50 179.2(7)
C51 O8 C50 O7 1.4(14)
C51 O8 C50 C49 -178.0(6)
N4 C49 C50 O7 -175.9(10)
C40 C49 C50 O7 56.1(12)
C48 C49 C50 O7 -59.7(12)
N4 C49 C50 O8 3.5(10)
C40 C49 C50 O8 -124.5(7)
C48 C49 C50 O8 119.7(7)
C50 O8 C51 C56 -127.3(7)
C50 O8 C51 C52 111.3(7)
C56 C51 C52 C53 57.5(8)
O8 C51 C52 C53 174.8(6)
C51 C52 C53 C57 -179.0(7)
C51 C52 C53 C54 -55.3(9)
C57 C53 C54 C55 178.8(8)
C52 C53 C54 C55 55.5(10)
C53 C54 C55 C56 -56.3(10)
O8 C51 C56 C55 -171.2(7)
C52 C51 C56 C55 -54.9(9)
O8 C51 C56 C58 60.0(8)
C52 C51 C56 C58 176.3(7)
C54 C55 C56 C51 53.3(10)
C54 C55 C56 C58 -177.4(8)
C51 C56 C58 C59 68.7(10)
C55 C56 C58 C59 -57.9(11)
C51 C56 C58 C60 -165.4(8)
C55 C56 C58 C60 68.1(10)
